data_4307090
loop_
_publ_author_name
'Corrado Di Nicola'
'Yauhen Yu. Karabach'
'Alexander M. Kirillov'
'Magda Monari'
'Luciano Pandolfo'
'Claudio Pettinari'
'Armando J. L. Pombeiro'

_publ_section_title
;
Supramolecular Assemblies of Trinuclear Triangular Copper(II) Secondary
Building Units through Hydrogen Bonds. Generation of Different
Metal-Organic Frameworks, Valuable Catalysts for Peroxidative Oxidation
of Alkanes
;
_journal_name_full 'Inorganic Chemistry'
_journal_page_first 221
_journal_page_last 230
_journal_paper_doi 10.1021/ic061595n
_journal_volume 46
_journal_year 2007
_chemical_formula_sum 'C15 H24 Cu3 N6 O7'
_chemical_formula_weight 591.02
_chemical_name_systematic
; 
 ? 
;
_space_group_IT_number 15
_symmetry_cell_setting monoclinic
_symmetry_space_group_name_Hall '-C 2yc'
_symmetry_space_group_name_H-M 'C 1 2/c 1'
_atom_sites_solution_hydrogens geom
_atom_sites_solution_primary direct
_atom_sites_solution_secondary difmap
_audit_creation_method SHELXL-97
_cell_angle_alpha 90.00
_cell_angle_beta 98.289(2)
_cell_angle_gamma 90.00
_cell_formula_units_Z 8
_cell_length_a 28.3701(14)
_cell_length_b 5.4570(2)
_cell_length_c 28.1226(13)
_cell_measurement_temperature 293(2)
_cell_volume 4308.3(3)
_computing_cell_refinement 'Bruker SMART'
_computing_data_collection 'Bruker SMART'
_computing_data_reduction 'Bruker SAINT+'
_computing_molecular_graphics 'ORTEP-3 (Farrugia, 2003)'
_computing_publication_material 'SHELXL-97 (Sheldrick, 1997)'
_computing_structure_refinement 'SHELXL-97 (Sheldrick, 1997)'
_computing_structure_solution 'SIR-97 (Giacovazzo, 1997)'
_diffrn_ambient_temperature 293(2)
_diffrn_measured_fraction_theta_full 0.997
_diffrn_measured_fraction_theta_max 0.997
_diffrn_measurement_device_type 'Bruker SMART 2000 area detector'
_diffrn_measurement_method 'phi and omega scans'
_diffrn_radiation_monochromator graphite
_diffrn_radiation_source 'fine-focus sealed tube'
_diffrn_radiation_type MoK\a
_diffrn_radiation_wavelength 0.71073
_diffrn_reflns_av_R_equivalents 0.0967
_diffrn_reflns_av_sigmaI/netI 0.0781
_diffrn_reflns_limit_h_max 39
_diffrn_reflns_limit_h_min -39
_diffrn_reflns_limit_k_max 7
_diffrn_reflns_limit_k_min -7
_diffrn_reflns_limit_l_max 39
_diffrn_reflns_limit_l_min -39
_diffrn_reflns_number 27068
_diffrn_reflns_theta_full 30.07
_diffrn_reflns_theta_max 30.07
_diffrn_reflns_theta_min 1.45
_exptl_absorpt_coefficient_mu 2.984
_exptl_absorpt_correction_T_max 1.00
_exptl_absorpt_correction_T_min 0.70
_exptl_absorpt_correction_type empirical
_exptl_absorpt_process_details SADABS
_exptl_crystal_colour violet
_exptl_crystal_density_diffrn 1.822
_exptl_crystal_density_method 'not measured'
_exptl_crystal_description needle
_exptl_crystal_F_000 2392
_exptl_crystal_size_max 0.30
_exptl_crystal_size_mid 0.12
_exptl_crystal_size_min 0.10
_refine_diff_density_max 0.883
_refine_diff_density_min -1.394
_refine_diff_density_rms 0.265
_refine_ls_extinction_method none
_refine_ls_goodness_of_fit_ref 0.987
_refine_ls_hydrogen_treatment mixed
_refine_ls_matrix_type full
_refine_ls_number_parameters 301
_refine_ls_number_reflns 6317
_refine_ls_number_restraints 4
_refine_ls_restrained_S_all 0.986
_refine_ls_R_factor_all 0.0999
_refine_ls_R_factor_gt 0.0541
_refine_ls_shift/su_max 0.001
_refine_ls_shift/su_mean 0.000
_refine_ls_structure_factor_coef Fsqd
_refine_ls_weighting_details 'calc w=1/[\s^2^(Fo^2^)+(0.0748P)^2^+0.0000P] where P=(Fo^2^+2Fc^2^)/3'
_refine_ls_weighting_scheme calc
_refine_ls_wR_factor_gt 0.1251
_refine_ls_wR_factor_ref 0.1456
_reflns_number_gt 3878
_reflns_number_total 6317
_reflns_threshold_expression >2sigma(I)
_cod_data_source_file ic061595nsi20060823_055331_1.cif
_cod_data_source_block comp-1b
_cod_depositor_comments
;
The following automatic conversions were performed:
'_symmetry_cell_setting' value 'Monoclinic' changed to 'monoclinic'
according to '/home/saulius/struct/CIF-dictionaries/cif_core.dic'
dictionary named 'cif_core.dic' version 2.4.1 from 2010-06-29.

Automatic conversion script
Id: cif_fix_enum 1527 2010-12-29 10:47:43Z saulius 
;
_cod_database_code 4307090

loop_
_symmetry_equiv_pos_as_xyz
'x, y, z'
'-x, y, -z+1/2'
'x+1/2, y+1/2, z'
'-x+1/2, y+1/2, -z+1/2'
'-x, -y, -z'
'x, -y, z-1/2'
'-x+1/2, -y+1/2, -z'
'x+1/2, -y+1/2, z-1/2'

loop_
_atom_site_label
_atom_site_type_symbol
_atom_site_fract_x
_atom_site_fract_y
_atom_site_fract_z
_atom_site_U_iso_or_equiv
_atom_site_adp_type
_atom_site_occupancy
_atom_site_symmetry_multiplicity
_atom_site_calc_flag
_atom_site_refinement_flags
_atom_site_disorder_assembly
_atom_site_disorder_group
Cu1 Cu 0.25077(2) 0.81885(9) 0.378335(18) 0.02730(14) Uani 1 1 d . . .
Cu2 Cu 0.14316(2) 0.91264(10) 0.410099(19) 0.02938(15) Uani 1 1 d . . .
Cu3 Cu 0.16031(2) 0.45241(9) 0.333863(19) 0.02663(14) Uani 1 1 d . . .
O1 O 0.18082(12) 0.7773(5) 0.36077(11) 0.0257(6) Uani 1 1 d . . .
H111 H 0.1720(19) 0.854(10) 0.3402(19) 0.039(17) Uiso 1 1 d . . .
O4 O 0.13816(12) 0.1363(5) 0.30466(12) 0.0345(7) Uani 1 1 d . . .
N6 N 0.26093(14) 0.5493(6) 0.33580(13) 0.0296(8) Uani 1 1 d . . .
C9 C 0.06020(19) 0.3603(11) 0.3520(2) 0.0485(14) Uani 1 1 d . . .
H9 H 0.0554 0.2191 0.3335 0.058 Uiso 1 1 calc R . .
O2 O 0.10675(13) 1.0503(6) 0.45732(12) 0.0411(8) Uani 1 1 d . . .
N1 N 0.23829(14) 1.1010(6) 0.41623(13) 0.0302(8) Uani 1 1 d . . .
N5 N 0.22337(14) 0.4083(6) 0.31663(13) 0.0287(8) Uani 1 1 d . . .
O6 O 0.31946(13) 0.8433(8) 0.40308(13) 0.0439(9) Uani 1 1 d D . .
H6A H 0.3433(14) 0.854(11) 0.3868(18) 0.053 Uiso 1 1 d D . .
H6B H 0.3334(19) 0.757(9) 0.4278(14) 0.053 Uiso 1 1 d D . .
N4 N 0.10029(14) 0.4948(7) 0.35799(15) 0.0351(9) Uani 1 1 d . . .
N2 N 0.19339(15) 1.1506(7) 0.42518(13) 0.0321(8) Uani 1 1 d . . .
C4 C 0.30029(19) 0.4526(9) 0.32415(18) 0.0393(11) Uani 1 1 d . . .
H4 H 0.3308 0.5155 0.3329 0.047 Uiso 1 1 calc R . .
C10 C 0.11813(19) 0.9623(10) 0.49962(18) 0.0402(12) Uani 1 1 d . . .
C13 C 0.11586(17) 0.1541(8) 0.26217(17) 0.0342(10) Uani 1 1 d . B .
C3 C 0.1953(2) 1.3665(8) 0.44892(15) 0.0369(12) Uani 1 1 d . . .
H3 H 0.1694 1.4428 0.4595 0.044 Uiso 1 1 calc R . .
O3 O 0.14848(14) 0.8042(7) 0.51036(13) 0.0473(9) Uani 1 1 d . . .
N3 N 0.09330(15) 0.6836(7) 0.38786(15) 0.0372(9) Uani 1 1 d . . .
C1 C 0.26704(19) 1.2818(8) 0.43444(16) 0.0348(11) Uani 1 1 d . . .
H1 H 0.2996 1.2902 0.4335 0.042 Uiso 1 1 calc R . .
C6 C 0.24103(19) 0.2213(8) 0.29344(16) 0.0348(11) Uani 1 1 d . . .
H6 H 0.2230 0.0958 0.2775 0.042 Uiso 1 1 calc R . .
C7 C 0.0495(2) 0.6620(12) 0.3999(2) 0.0577(16) Uani 1 1 d . . .
H7 H 0.0360 0.7663 0.4204 0.069 Uiso 1 1 calc R . .
O5 O 0.11583(15) 0.3435(6) 0.23851(13) 0.0488(10) Uani 1 1 d . . .
C8 C 0.0278(2) 0.4618(13) 0.3772(3) 0.0640(18) Uani 1 1 d . . .
H8 H -0.0030 0.4063 0.3787 0.077 Uiso 1 1 calc R . .
C5 C 0.28942(19) 0.2435(9) 0.29690(17) 0.0382(11) Uani 1 1 d . . .
H5 H 0.3104 0.1408 0.2838 0.046 Uiso 1 1 calc R . .
C2 C 0.2405(2) 1.4560(8) 0.45513(16) 0.0383(12) Uani 1 1 d . . .
H2 H 0.2513 1.6018 0.4700 0.046 Uiso 1 1 calc R . .
C14 C 0.0889(2) -0.0718(9) 0.2430(2) 0.0554(16) Uani 1 1 d . . .
H14A H 0.1118 -0.1916 0.2352 0.066 Uiso 1 1 calc R A 1
H14B H 0.0736 -0.1405 0.2687 0.066 Uiso 1 1 calc R A 1
C15 C 0.0529(4) -0.0413(17) 0.2011(4) 0.092(5) Uani 0.80(2) 1 d P B 1
H15A H 0.0382 -0.1965 0.1925 0.137 Uiso 1 1 calc R B 1
H15B H 0.0675 0.0202 0.1748 0.137 Uiso 1 1 calc R B 1
H15C H 0.0291 0.0726 0.2084 0.137 Uiso 1 1 calc R B 1
C15A C 0.0431(15) -0.099(8) 0.2468(16) 0.079(15) Uiso 0.20(2) 1 d P B 2
C11 C 0.0899(3) 1.0615(15) 0.5377(2) 0.076(2) Uani 1 1 d . . .
H11A H 0.0704 0.9294 0.5474 0.092 Uiso 1 1 calc R . .
H11B H 0.1123 1.1070 0.5657 0.092 Uiso 1 1 calc R . .
C12 C 0.0593(3) 1.2687(17) 0.5245(3) 0.113(3) Uani 1 1 d . . .
H12A H 0.0434 1.3141 0.5511 0.169 Uiso 1 1 calc R . .
H12B H 0.0360 1.2259 0.4974 0.169 Uiso 1 1 calc R . .
H12C H 0.0780 1.4041 0.5160 0.169 Uiso 1 1 calc R . .
OW O 0.10559(18) 0.4484(12) 0.14315(17) 0.0774(16) Uani 1 1 d D . .
H1W H 0.090(3) 0.588(8) 0.145(3) 0.093 Uiso 1 1 d D . .
H2W H 0.109(3) 0.417(14) 0.1745(7) 0.093 Uiso 1 1 d D . .

loop_
_atom_site_aniso_label
_atom_site_aniso_U_11
_atom_site_aniso_U_22
_atom_site_aniso_U_33
_atom_site_aniso_U_23
_atom_site_aniso_U_13
_atom_site_aniso_U_12
Cu1 0.0338(3) 0.0220(3) 0.0260(3) -0.0043(2) 0.0039(2) -0.0002(2)
Cu2 0.0353(3) 0.0251(3) 0.0280(3) -0.0036(2) 0.0057(2) 0.0039(2)
Cu3 0.0350(3) 0.0162(2) 0.0285(3) -0.0015(2) 0.0038(2) -0.0004(2)
O1 0.0371(18) 0.0139(13) 0.0261(16) -0.0013(12) 0.0039(13) -0.0004(12)
O4 0.045(2) 0.0172(13) 0.0390(18) -0.0015(13) -0.0035(15) -0.0011(13)
N6 0.039(2) 0.0245(17) 0.0272(18) -0.0042(15) 0.0093(16) 0.0001(16)
C9 0.038(3) 0.047(3) 0.060(4) -0.008(3) 0.003(3) -0.008(3)
O2 0.045(2) 0.044(2) 0.0353(18) -0.0095(16) 0.0105(16) 0.0096(17)
N1 0.042(2) 0.0221(17) 0.0269(18) -0.0042(14) 0.0068(16) -0.0002(16)
N5 0.041(2) 0.0204(17) 0.0248(18) -0.0025(14) 0.0050(16) 0.0012(15)
O6 0.034(2) 0.058(2) 0.038(2) -0.0027(18) 0.0011(15) -0.0024(18)
N4 0.035(2) 0.032(2) 0.039(2) -0.0055(17) 0.0056(18) -0.0003(17)
N2 0.042(2) 0.0235(18) 0.0305(19) -0.0053(15) 0.0045(17) 0.0026(16)
C4 0.043(3) 0.037(3) 0.040(3) -0.005(2) 0.013(2) 0.004(2)
C10 0.040(3) 0.045(3) 0.037(3) -0.015(2) 0.010(2) -0.004(2)
C13 0.039(3) 0.023(2) 0.039(3) -0.0079(19) -0.002(2) 0.0048(19)
C3 0.066(4) 0.022(2) 0.023(2) -0.0052(17) 0.007(2) 0.013(2)
O3 0.051(2) 0.051(2) 0.0394(19) -0.0055(17) 0.0050(17) 0.0119(19)
N3 0.038(2) 0.034(2) 0.041(2) -0.0078(18) 0.0113(18) -0.0005(18)
C1 0.051(3) 0.024(2) 0.028(2) 0.0011(18) 0.000(2) -0.004(2)
C6 0.054(3) 0.020(2) 0.033(2) -0.0072(17) 0.011(2) 0.000(2)
C7 0.034(3) 0.068(4) 0.073(4) -0.023(3) 0.014(3) 0.002(3)
O5 0.073(3) 0.0277(17) 0.041(2) 0.0027(15) -0.0067(19) 0.0028(18)
C8 0.034(3) 0.073(4) 0.087(5) -0.023(4) 0.015(3) -0.013(3)
C5 0.049(3) 0.034(2) 0.033(2) -0.007(2) 0.014(2) 0.013(2)
C2 0.070(4) 0.0181(19) 0.027(2) -0.0020(18) 0.006(2) -0.004(2)
C14 0.059(4) 0.028(3) 0.072(4) -0.013(3) -0.013(3) -0.001(3)
C15 0.088(7) 0.057(6) 0.112(10) -0.016(5) -0.046(6) -0.019(5)
C11 0.085(5) 0.097(6) 0.053(4) -0.012(4) 0.026(4) 0.030(5)
C12 0.118(7) 0.130(8) 0.100(7) -0.031(6) 0.047(6) 0.058(7)
OW 0.064(3) 0.123(5) 0.048(2) 0.008(3) 0.018(2) 0.024(3)

loop_
_atom_type_symbol
_atom_type_description
_atom_type_scat_dispersion_real
_atom_type_scat_dispersion_imag
_atom_type_scat_source
C C 0.0033 0.0016 'International Tables Vol C Tables 4.2.6.8 and 6.1.1.4'
H H 0.0000 0.0000 'International Tables Vol C Tables 4.2.6.8 and 6.1.1.4'
N N 0.0061 0.0033 'International Tables Vol C Tables 4.2.6.8 and 6.1.1.4'
O O 0.0106 0.0060 'International Tables Vol C Tables 4.2.6.8 and 6.1.1.4'
Cu Cu 0.3201 1.2651 'International Tables Vol C Tables 4.2.6.8 and 6.1.1.4'

loop_
_geom_angle_atom_site_label_1
_geom_angle_atom_site_label_2
_geom_angle_atom_site_label_3
_geom_angle
_geom_angle_site_symmetry_1
_geom_angle_site_symmetry_3
_geom_angle_publ_flag
N1 Cu1 N6 175.46(16) . . ?
N1 Cu1 O6 90.10(17) . . ?
N6 Cu1 O6 92.38(16) . . ?
N1 Cu1 O1 88.41(15) . . ?
N6 Cu1 O1 89.54(14) . . ?
O6 Cu1 O1 173.36(15) . . ?
N1 Cu1 N5 154.03(15) . . ?
N6 Cu1 N5 24.32(13) . . ?
O6 Cu1 N5 115.63(14) . . ?
O1 Cu1 N5 65.62(11) . . ?
N1 Cu1 N2 23.98(14) . . ?
N6 Cu1 N2 154.40(14) . . ?
O6 Cu1 N2 112.97(14) . . ?
O1 Cu1 N2 64.86(11) . . ?
N5 Cu1 N2 130.23(11) . . ?
N1 Cu1 C2 94.87(14) . 1_545 ?
N6 Cu1 C2 88.96(14) . 1_545 ?
O6 Cu1 C2 89.09(16) . 1_545 ?
O1 Cu1 C2 84.59(14) . 1_545 ?
N5 Cu1 C2 82.71(11) . 1_545 ?
N2 Cu1 C2 88.01(12) . 1_545 ?
N1 Cu1 C1 19.90(16) . . ?
N6 Cu1 C1 160.46(16) . . ?
O6 Cu1 C1 71.75(16) . . ?
O1 Cu1 C1 107.53(13) . . ?
N5 Cu1 C1 171.67(12) . . ?
N2 Cu1 C1 43.84(13) . . ?
C2 Cu1 C1 101.76(12) 1_545 . ?
N1 Cu1 C4 162.08(16) . . ?
N6 Cu1 C4 19.34(15) . . ?
O6 Cu1 C4 73.28(15) . . ?
O1 Cu1 C4 108.86(14) . . ?
N5 Cu1 C4 43.56(13) . . ?
N2 Cu1 C4 173.72(13) . . ?
C2 Cu1 C4 91.58(14) 1_545 . ?
C1 Cu1 C4 142.17(15) . . ?
N1 Cu1 Cu2 58.93(12) . . ?
N6 Cu1 Cu2 120.18(12) . . ?
O6 Cu1 Cu2 141.97(11) . . ?
O1 Cu1 Cu2 33.49(9) . . ?
N5 Cu1 Cu2 95.91(8) . . ?
N2 Cu1 Cu2 35.16(8) . . ?
C2 Cu1 Cu2 73.68(11) 1_545 . ?
C1 Cu1 Cu2 78.83(10) . . ?
C4 Cu1 Cu2 138.98(11) . . ?
N1 Cu1 Cu3 119.32(12) . . ?
N6 Cu1 Cu3 59.47(11) . . ?
O6 Cu1 Cu3 146.59(12) . . ?
O1 Cu1 Cu3 32.38(8) . . ?
N5 Cu1 Cu3 35.18(8) . . ?
N2 Cu1 Cu3 95.34(8) . . ?
C2 Cu1 Cu3 73.96(10) 1_545 . ?
C1 Cu1 Cu3 139.09(11) . . ?
C4 Cu1 Cu3 78.54(11) . . ?
Cu2 Cu1 Cu3 60.725(16) . . ?
N3 Cu2 N2 173.78(17) . . ?
N3 Cu2 O2 92.01(16) . . ?
N2 Cu2 O2 92.18(16) . . ?
N3 Cu2 O1 88.62(15) . . ?
N2 Cu2 O1 87.12(14) . . ?
O2 Cu2 O1 178.85(14) . . ?
N3 Cu2 C10 95.04(16) . . ?
N2 Cu2 C10 90.71(16) . . ?
O2 Cu2 C10 25.47(16) . . ?
O1 Cu2 C10 155.40(16) . . ?
N3 Cu2 O3 96.77(15) . . ?
N2 Cu2 O3 89.43(14) . . ?
O2 Cu2 O3 50.65(13) . . ?
O1 Cu2 O3 130.24(12) . . ?
C10 Cu2 O3 25.18(13) . . ?
N3 Cu2 N1 153.30(14) . . ?
N2 Cu2 N1 24.13(13) . . ?
O2 Cu2 N1 114.06(13) . . ?
O1 Cu2 N1 65.42(11) . . ?
C10 Cu2 N1 106.07(13) . . ?
O3 Cu2 N1 95.69(11) . . ?
N3 Cu2 N4 23.67(14) . . ?
N2 Cu2 N4 152.64(14) . . ?
O2 Cu2 N4 115.18(14) . . ?
O1 Cu2 N4 65.53(12) . . ?
C10 Cu2 N4 113.65(14) . . ?
O3 Cu2 N4 107.20(12) . . ?
N1 Cu2 N4 129.63(11) . . ?
N3 Cu2 C7 20.30(16) . . ?
N2 Cu2 C7 162.70(17) . . ?
O2 Cu2 C7 71.81(16) . . ?
O1 Cu2 C7 108.78(15) . . ?
C10 Cu2 C7 77.65(16) . . ?
O3 Cu2 C7 85.37(16) . . ?
N1 Cu2 C7 173.12(14) . . ?
N4 Cu2 C7 43.92(14) . . ?
N3 Cu2 C3 162.39(16) . . ?
N2 Cu2 C3 19.47(15) . . ?
O2 Cu2 C3 73.50(15) . . ?
O1 Cu2 C3 105.71(13) . . ?
C10 Cu2 C3 76.27(14) . . ?
O3 Cu2 C3 81.91(12) . . ?
N1 Cu2 C3 43.50(12) . . ?
N4 Cu2 C3 170.07(12) . . ?
C7 Cu2 C3 143.28(16) . . ?
N3 Cu2 Cu1 118.09(12) . . ?
N2 Cu2 Cu1 59.18(11) . . ?
O2 Cu2 Cu1 146.77(11) . . ?
O1 Cu2 Cu1 33.08(9) . . ?
C10 Cu2 Cu1 129.18(12) . . ?
O3 Cu2 Cu1 108.12(8) . . ?
N1 Cu2 Cu1 35.25(7) . . ?
N4 Cu2 Cu1 94.45(8) . . ?
C7 Cu2 Cu1 138.07(12) . . ?
C3 Cu2 Cu1 78.64(10) . . ?
N3 Cu2 Cu3 58.50(12) . . ?
N2 Cu2 Cu3 118.03(11) . . ?
O2 Cu2 Cu3 149.07(11) . . ?
O1 Cu2 Cu3 31.81(8) . . ?
C10 Cu2 Cu3 137.70(12) . . ?
O3 Cu2 Cu3 118.60(8) . . ?
N1 Cu2 Cu3 94.81(7) . . ?
N4 Cu2 Cu3 34.84(8) . . ?
C7 Cu2 Cu3 78.76(12) . . ?
C3 Cu2 Cu3 137.17(10) . . ?
Cu1 Cu2 Cu3 59.761(16) . . ?
N3 Cu2 Cu3 118.61(13) . 1_565 ?
N2 Cu2 Cu3 55.90(11) . 1_565 ?
O2 Cu2 Cu3 102.37(11) . 1_565 ?
O1 Cu2 Cu3 76.48(9) . 1_565 ?
C10 Cu2 Cu3 121.81(12) . 1_565 ?
O3 Cu2 Cu3 137.65(8) . 1_565 ?
N1 Cu2 Cu3 63.29(7) . 1_565 ?
N4 Cu2 Cu3 114.48(8) . 1_565 ?
C7 Cu2 Cu3 119.99(14) . 1_565 ?
C3 Cu2 Cu3 57.21(8) . 1_565 ?
Cu1 Cu2 Cu3 76.496(17) . 1_565 ?
Cu3 Cu2 Cu3 100.372(19) . 1_565 ?
N4 Cu3 N5 174.05(16) . . ?
N4 Cu3 O4 90.39(16) . . ?
N5 Cu3 O4 92.16(15) . . ?
N4 Cu3 O1 89.08(15) . . ?
N5 Cu3 O1 88.61(14) . . ?
O4 Cu3 O1 177.46(14) . . ?
N4 Cu3 C13 89.66(16) . . ?
N5 Cu3 C13 94.91(15) . . ?
O4 Cu3 C13 24.96(13) . . ?
O1 Cu3 C13 152.54(14) . . ?
N4 Cu3 O5 93.56(15) . . ?
N5 Cu3 O5 92.20(14) . . ?
O4 Cu3 O5 49.95(11) . . ?
O1 Cu3 O5 127.60(12) . . ?
C13 Cu3 O5 25.23(12) . . ?
N4 Cu3 N3 23.74(14) . . ?
N5 Cu3 N3 152.67(14) . . ?
O4 Cu3 N3 113.97(13) . . ?
O1 Cu3 N3 65.66(12) . . ?
C13 Cu3 N3 112.13(13) . . ?
O5 Cu3 N3 110.44(12) . . ?
N4 Cu3 N6 152.40(14) . . ?
N5 Cu3 N6 23.49(12) . . ?
O4 Cu3 N6 114.92(12) . . ?
O1 Cu3 N6 66.11(12) . . ?
C13 Cu3 N6 117.92(13) . . ?
O5 Cu3 N6 110.89(11) . . ?
N3 Cu3 N6 129.20(11) . . ?
N4 Cu3 C6 161.39(15) . . ?
N5 Cu3 C6 20.37(14) . . ?
O4 Cu3 C6 71.79(14) . . ?
O1 Cu3 C6 108.96(13) . . ?
C13 Cu3 C6 76.48(14) . . ?
O5 Cu3 C6 79.26(13) . . ?
N3 Cu3 C6 170.30(13) . . ?
N6 Cu3 C6 43.51(12) . . ?
N4 Cu3 C9 19.60(16) . . ?
N5 Cu3 C9 162.60(16) . . ?
O4 Cu3 C9 70.85(15) . . ?
O1 Cu3 C9 108.53(15) . . ?
C13 Cu3 C9 71.37(15) . . ?
O5 Cu3 C9 79.87(14) . . ?
N3 Cu3 C9 43.33(14) . . ?
N6 Cu3 C9 169.20(13) . . ?
C6 Cu3 C9 142.44(15) . . ?
N4 Cu3 Cu1 117.59(12) . . ?
N5 Cu3 Cu1 58.77(11) . . ?
O4 Cu3 Cu1 149.07(10) . . ?
O1 Cu3 Cu1 32.49(9) . . ?
C13 Cu3 Cu1 150.71(11) . . ?
O5 Cu3 Cu1 133.28(8) . . ?
N3 Cu3 Cu1 94.00(8) . . ?
N6 Cu3 Cu1 35.31(7) . . ?
C6 Cu3 Cu1 78.79(9) . . ?
C9 Cu3 Cu1 136.85(11) . . ?
N4 Cu3 Cu2 58.32(12) . . ?
N5 Cu3 Cu2 118.28(11) . . ?
O4 Cu3 Cu2 147.81(10) . . ?
O1 Cu3 Cu2 32.32(9) . . ?
C13 Cu3 Cu2 144.20(10) . . ?
O5 Cu3 Cu2 131.68(8) . . ?
N3 Cu3 Cu2 34.59(8) . . ?
N6 Cu3 Cu2 94.82(7) . . ?
C6 Cu3 Cu2 138.14(10) . . ?
C9 Cu3 Cu2 77.89(11) . . ?
Cu1 Cu3 Cu2 59.514(16) . . ?
N4 Cu3 Cu2 72.39(12) . 1_545 ?
N5 Cu3 Cu2 104.40(11) . 1_545 ?
O4 Cu3 Cu2 59.14(9) . 1_545 ?
O1 Cu3 Cu2 122.99(10) . 1_545 ?
C13 Cu3 Cu2 82.50(10) . 1_545 ?
O5 Cu3 Cu2 107.44(7) . 1_545 ?
N3 Cu3 Cu2 83.80(8) . 1_545 ?
N6 Cu3 Cu2 110.16(7) . 1_545 ?
C6 Cu3 Cu2 93.23(9) . 1_545 ?
C9 Cu3 Cu2 64.09(11) . 1_545 ?
Cu1 Cu3 Cu2 114.498(19) . 1_545 ?
Cu2 Cu3 Cu2 100.372(19) . 1_545 ?
Cu3 O1 Cu1 115.12(15) . . ?
Cu3 O1 Cu2 115.87(15) . . ?
Cu1 O1 Cu2 113.43(15) . . ?
C13 O4 Cu3 114.2(3) . . ?
C4 N6 N5 108.5(4) . . ?
C4 N6 Cu1 131.4(3) . . ?
N5 N6 Cu1 119.6(3) . . ?
C4 N6 Cu3 142.2(3) . . ?
N5 N6 Cu3 34.52(18) . . ?
Cu1 N6 Cu3 85.21(13) . . ?
N4 C9 C8 109.7(5) . . ?
N4 C9 Cu3 28.9(2) . . ?
C8 C9 Cu3 138.6(4) . . ?
C10 O2 Cu2 113.7(3) . . ?
C1 N1 N2 108.5(4) . . ?
C1 N1 Cu1 130.5(3) . . ?
N2 N1 Cu1 120.7(3) . . ?
C1 N1 Cu2 143.6(3) . . ?
N2 N1 Cu2 35.43(19) . . ?
Cu1 N1 Cu2 85.82(13) . . ?
C6 N5 N6 107.2(4) . . ?
C6 N5 Cu3 129.6(3) . . ?
N6 N5 Cu3 122.0(3) . . ?
C6 N5 Cu1 142.9(3) . . ?
N6 N5 Cu1 36.03(18) . . ?
Cu3 N5 Cu1 86.05(12) . . ?
C9 N4 N3 107.1(4) . . ?
C9 N4 Cu3 131.5(4) . . ?
N3 N4 Cu3 121.4(3) . . ?
C9 N4 Cu2 141.5(3) . . ?
N3 N4 Cu2 34.5(2) . . ?
Cu3 N4 Cu2 86.84(14) . . ?
C3 N2 N1 107.1(4) . . ?
C3 N2 Cu2 132.1(4) . . ?
N1 N2 Cu2 120.4(3) . . ?
C3 N2 Cu1 142.2(4) . . ?
N1 N2 Cu1 35.28(18) . . ?
Cu2 N2 Cu1 85.67(12) . . ?
N6 C4 C5 109.8(5) . . ?
N6 C4 Cu1 29.2(2) . . ?
C5 C4 Cu1 138.7(4) . . ?
O3 C10 O2 124.5(5) . . ?
O3 C10 C11 119.9(5) . . ?
O2 C10 C11 115.6(5) . . ?
O3 C10 Cu2 83.7(3) . . ?
O2 C10 Cu2 40.8(2) . . ?
C11 C10 Cu2 156.4(4) . . ?
O5 C13 O4 122.3(4) . . ?
O5 C13 C14 122.2(5) . . ?
O4 C13 C14 115.5(4) . . ?
O5 C13 Cu3 82.2(3) . . ?
O4 C13 Cu3 40.9(2) . . ?
C14 C13 Cu3 154.2(4) . . ?
N2 C3 C2 110.2(4) . . ?
N2 C3 Cu2 28.4(2) . . ?
C2 C3 Cu2 138.4(3) . . ?
C10 O3 Cu2 71.1(3) . . ?
C7 N3 N4 108.2(4) . . ?
C7 N3 Cu2 129.8(4) . . ?
N4 N3 Cu2 121.8(3) . . ?
C7 N3 Cu3 143.1(4) . . ?
N4 N3 Cu3 34.9(2) . . ?
Cu2 N3 Cu3 86.90(14) . . ?
N1 C1 C2 109.1(5) . . ?
N1 C1 Cu1 29.6(2) . . ?
C2 C1 Cu1 138.5(4) . . ?
N5 C6 C5 109.8(4) . . ?
N5 C6 Cu3 30.0(2) . . ?
C5 C6 Cu3 139.0(3) . . ?
N3 C7 C8 108.9(5) . . ?
N3 C7 Cu2 29.9(2) . . ?
C8 C7 Cu2 138.7(4) . . ?
C13 O5 Cu3 72.6(3) . . ?
C9 C8 C7 106.0(5) . . ?
C6 C5 C4 104.7(4) . . ?
C3 C2 C1 105.0(4) . . ?
C3 C2 Cu1 109.6(3) . 1_565 ?
C1 C2 Cu1 92.0(3) . 1_565 ?
C15A C14 C15 59.7(19) . . ?
C15A C14 C13 121.1(19) . . ?
C15 C14 C13 117.2(6) . . ?
C12 C11 C10 117.0(6) . . ?

loop_
_geom_bond_atom_site_label_1
_geom_bond_atom_site_label_2
_geom_bond_distance
_geom_bond_site_symmetry_2
_geom_bond_publ_flag
Cu1 N1 1.934(3) . ?
Cu1 N6 1.943(3) . ?
Cu1 O6 1.977(4) . ?
Cu1 O1 1.988(3) . ?
Cu1 N5 2.871(4) . ?
Cu1 N2 2.878(4) . ?
Cu1 C2 2.975(4) 1_545 ?
Cu1 C1 2.979(4) . ?
Cu1 C4 2.985(5) . ?
Cu1 Cu2 3.3417(8) . ?
Cu1 Cu3 3.3502(8) . ?
Cu2 N3 1.923(4) . ?
Cu2 N2 1.930(4) . ?
Cu2 O2 1.947(3) . ?
Cu2 O1 2.010(3) . ?
Cu2 C10 2.726(5) . ?
Cu2 O3 2.864(4) . ?
Cu2 N1 2.870(4) . ?
Cu2 N4 2.883(4) . ?
Cu2 C7 2.966(6) . ?
Cu2 C3 3.007(5) . ?
Cu2 Cu3 3.3826(7) . ?
Cu2 Cu3 3.7163(7) 1_565 ?
Cu3 N4 1.936(4) . ?
Cu3 N5 1.935(4) . ?
Cu3 O4 1.974(3) . ?
Cu3 O1 1.982(3) . ?
Cu3 C13 2.752(5) . ?
Cu3 O5 2.857(4) . ?
Cu3 N3 2.888(4) . ?
Cu3 N6 2.896(4) . ?
Cu3 C6 2.980(5) . ?
Cu3 C9 3.000(5) . ?
Cu3 Cu2 3.7162(7) 1_545 ?
O4 C13 1.273(6) . ?
N6 C4 1.319(6) . ?
N6 N5 1.361(5) . ?
C9 N4 1.344(7) . ?
C9 C8 1.357(8) . ?
O2 C10 1.280(6) . ?
N1 C1 1.335(6) . ?
N1 N2 1.361(5) . ?
N5 C6 1.346(5) . ?
N4 N3 1.362(5) . ?
N2 C3 1.351(5) . ?
C4 C5 1.384(7) . ?
C10 O3 1.226(6) . ?
C10 C11 1.527(7) . ?
C13 O5 1.229(6) . ?
C13 C14 1.509(7) . ?
C3 C2 1.360(7) . ?
N3 C7 1.340(7) . ?
C1 C2 1.391(7) . ?
C6 C5 1.368(7) . ?
C7 C8 1.366(9) . ?
C2 Cu1 2.975(4) 1_565 ?
C14 C15A 1.33(4) . ?
C14 C15 1.454(10) . ?
C11 C12 1.442(10) . ?
